data_4311041
loop_
_publ_author_name
'James D. Martin'
'Ryan F. Hess'
'Paul D. Boyle'

_publ_contact_author_address
;
   Dept. of Chemistry, NCSU
;
_publ_contact_author_name 'James D. Martin'
_publ_section_title
;
 Synthesis of [NH4]MnCl2(OAc) and [NH4]2MnCl4(H2O)2 by Solvothermal
 Dehydration and Structure/Property Correlations in a One-Dimensional
 Antiferromagnet
;
_journal_name_full 'Inorganic Chemistry'
_journal_page_first 3242
_journal_page_last 3247
_journal_paper_doi 10.1021/ic049881r
_journal_volume 43
_journal_year 2004
_chemical_formula_moiety 'Mn Cl4 N2 O2 H12 '
_chemical_formula_sum 'Cl4 H12 Mn N2 O2'
_chemical_formula_weight 268.85
_chemical_name_systematic ?
_space_group_IT_number 139
_symmetry_cell_setting tetragonal
_symmetry_space_group_name_Hall '-I 4 2'
_symmetry_space_group_name_H-M 'I 4/m m m'
_cell_angle_alpha 90.0
_cell_angle_beta 90.0
_cell_angle_gamma 90.0
_cell_formula_units_Z 2
_cell_length_a 7.5250(5)
_cell_length_b 7.5250(5)
_cell_length_c 8.2760(17)
_cell_measurement_reflns_used 24
_cell_measurement_temperature 293
_cell_measurement_theta_max 17.50
_cell_measurement_theta_min 11.50
_cell_volume 468.63(11)
_computing_cell_refinement 'Nonius CAD4 Argus'
_computing_data_collection 'Nonius CAD4 Argus'
_computing_data_reduction 'NRCVAX DATRD2'
_computing_molecular_graphics NRCVAX
_computing_publication_material 'NRCVAX TABLES Jan 94 Version'
_computing_structure_refinement 'NRCVAX LSTSQ'
_computing_structure_solution 'from literature'
_diffrn_ambient_temperature 293
_diffrn_measurement_device 'Nonius CAD4     '
_diffrn_measurement_method 'Omega scan b/P/b        '
_diffrn_radiation_monochromator graphite
_diffrn_radiation_source 'xray tube'
_diffrn_radiation_type 'Molybdenum K\a'
_diffrn_radiation_wavelength .71073
_diffrn_reflns_av_R_equivalents .050
_diffrn_reflns_limit_h_max 8
_diffrn_reflns_limit_h_min 0
_diffrn_reflns_limit_k_max 6
_diffrn_reflns_limit_k_min 0
_diffrn_reflns_limit_l_max 9
_diffrn_reflns_limit_l_min 0
_diffrn_reflns_number 250
_diffrn_reflns_theta_max 25.00
_diffrn_reflns_theta_min 0.00
_diffrn_standards_decay_% 3.7
_diffrn_standards_interval_time 80
_diffrn_standards_number 3
_exptl_absorpt_coefficient_mu 2.49
_exptl_absorpt_correction_type none
_exptl_crystal_density_diffrn 1.905
_exptl_crystal_description prism
_exptl_crystal_F_000 271.95
_exptl_crystal_size_max .20
_exptl_crystal_size_mid .15
_exptl_crystal_size_min .10
_refine_diff_density_max .70
_refine_diff_density_min -.41
_refine_ls_goodness_of_fit_obs 1.47
_refine_ls_hydrogen_treatment constr
_refine_ls_matrix_type full
_refine_ls_number_parameters 12
_refine_ls_number_reflns 120
_refine_ls_R_factor_all .055
_refine_ls_R_factor_obs .040
_refine_ls_shift/esd_max .000
_refine_ls_structure_factor_coef F
_refine_ls_weighting_details '1/(\s^2^(F)+ .0005F^2^) '
_refine_ls_weighting_scheme sigma
_refine_ls_wR_factor_all .049
_refine_ls_wR_factor_obs .049
_reflns_number_observed 120
_reflns_number_total 139
_reflns_observed_criterion 'Inet > 1.0\s(Inet)'
_cod_data_source_file ic049881rsi20040128_044152.cif
_cod_data_source_block x95018
_cod_original_cell_volume 468.63(10)
_cod_original_formula_sum 'Mn Cl4 N2 O2 H12 '
_cod_database_code 4311041

loop_
_symmetry_equiv_pos_as_xyz
x,y,z
-x,-y,-z
1/2+x,1/2+y,1/2+z
1/2-x,1/2-y,1/2-z
-y,x,z
y,-x,-z
1/2-y,1/2+x,1/2+z
1/2+y,1/2-x,1/2-z
-x,-y,z
x,y,-z
1/2-x,1/2-y,1/2+z
1/2+x,1/2+y,1/2-z
y,-x,z
-y,x,-z
1/2+y,1/2-x,1/2+z
1/2-y,1/2+x,1/2-z
-x,y,z
x,-y,-z
1/2-x,1/2+y,1/2+z
1/2+x,1/2-y,1/2-z
y,x,z
-y,-x,-z
1/2+y,1/2+x,1/2+z
1/2-y,1/2-x,1/2-z
x,-y,z
-x,y,-z
1/2+x,1/2-y,1/2+z
1/2-x,1/2+y,1/2-z
-y,-x,z
y,x,-z
1/2-y,1/2-x,1/2+z
1/2+y,1/2+x,1/2-z

loop_
_atom_site_label
_atom_site_fract_x
_atom_site_fract_y
_atom_site_fract_z
_atom_site_U_iso_or_equiv
_atom_site_adp_type
_atom_site_calc_flag
_atom_site_refinement_flags
_atom_site_type_symbol
_atom_site_occupancy
Mn .00000 .00000 .00000 .0300(10) Uani ? S Mn 1
Cl .2391(2) .23914 .00000 .0397(11) Uani ? S Cl 1
O .00000 .00000 .2658(10) .042(3) Uani ? S O 1
N .00000 .50000 .25000 .049(4) Uani ? S N 1
H1 .078 .078 .295 .0522 Uiso ? S H .500
H2 .093 .500 .310 .0592 Uiso ? S H 1

loop_
_atom_site_aniso_label
_atom_site_aniso_U_11
_atom_site_aniso_U_22
_atom_site_aniso_U_33
_atom_site_aniso_U_12
_atom_site_aniso_U_13
_atom_site_aniso_U_23
_atom_site_aniso_type_symbol
Mn .0336(12) .0336 .0226(15) .00000 .00000 .00000 Mn
Cl .0388(10) .0388 .0416(14) -.0035(10) .00000 .00000 Cl
O .050(4) .050 .027(5) .00000 .00000 .00000 O
N .062(5) .062 .024(6) .00000 .00000 .00000 N

loop_
_atom_type_symbol
_atom_type_description
_atom_type_scat_dispersion_real
_atom_type_scat_dispersion_imag
_atom_type_scat_source
Mn ? .337 .728 'International Tables Vol. IV Table 2.2B'
Cl ? .148 .159 'International Tables Vol. IV Table 2.2B'
N ? .006 .003 'International Tables Vol. IV Table 2.2B'
O ? .011 .006 'International Tables Vol. IV Table 2.2B'
H ? .000 .000 'International Tables Vol. IV Table 2.2B'

loop_
_geom_angle_atom_site_label_1
_geom_angle_atom_site_label_2
_geom_angle_atom_site_label_3
_geom_angle
_geom_angle_site_symmetry_1
_geom_angle_site_symmetry_2
_geom_angle_site_symmetry_3
_geom_angle_publ_flag
Cl Mn Cl 180.0 ? ? 2_555 ?
Cl Mn Cl 90.0 ? ? 5_555 ?
Cl Mn Cl 90.0 ? ? 6_555 ?
Cl Mn Cl 90.0 2_555 ? 5_555 ?
Cl Mn Cl 90.0 2_555 ? 6_555 ?
Cl Mn Cl 180.0 5_555 ? 6_555 ?
H1 O H1 85.6(3) ? ? 5_555 ?
H1 O H1 147.8(10) ? ? 9_555 ?
H1 O H1 85.6(3) ? ? 13_555 ?
H1 O H1 85.6(3) 5_555 ? 9_555 ?
H1 O H1 147.8(10) 5_555 ? 13_555 ?
H1 O H1 85.6(3) 9_555 ? 13_555 ?
H2 N H2 109.455(6) ? ? 8_455 ?
H2 N H2 109.503(12) ? ? 9_565 ?
H2 N H2 109.455(6) ? ? 16_555 ?
H2 N H2 109.455(6) 8_455 ? 9_565 ?
H2 N H2 109.503(12) 8_455 ? 16_555 ?
H2 N H2 109.455(6) 9_565 ? 16_555 ?

loop_
_geom_bond_atom_site_label_1
_geom_bond_atom_site_label_2
_geom_bond_distance
_geom_bond_site_symmetry_1
_geom_bond_site_symmetry_2
_geom_bond_publ_flag
Mn Cl 2.545(2) ? ? ?
Mn Cl 2.545(2) ? 2_555 ?
Mn Cl 2.545(2) ? 5_555 ?
Mn Cl 2.545(2) ? 6_555 ?
O H1 .860(2) ? ? ?
O H1 .860(2) ? 5_555 ?
O H1 .860(2) ? 9_555 ?
O H1 .860(2) ? 13_555 ?
N H2 .86000(7) ? ? ?
N H2 .86000(7) ? 8_455 ?
N H2 .86000(7) ? 9_565 ?
N H2 .86000(7) ? 16_555 ?
